data_7117730
loop_
_publ_author_name
'Kamrul Hasan'
'Amlan K. Pal'
'Thomas Auvray'
'Eli Zysman-Colman'
'Garry S. Hanan'

_publ_section_title
;
 Blue-green emissive cationic iridium(III) complexes using partially
 saturated strongly-donating guanidyl-pyridine/-pyrazine ancillary ligands
;
_journal_name_full Chem.Commun.
_journal_page_first 14060
_journal_paper_doi 10.1039/C5cc04069H
_journal_volume 51
_journal_year 2015
_chemical_compound_source 'Synthesized chemically by authors'
_chemical_formula_moiety 'C33 H31 Ir N7, F6 P, C H2 Cl2'
_chemical_formula_sum 'C34 H33 Cl2 F6 Ir N7 P'
_chemical_formula_weight 947.74
_chemical_melting_point ?
_chemical_name_systematic
'[(Bis(2-phenyl-pyridine))(1-Pyrazin-2-yl-1,3,4,6,7,8-hexahydro-2H-pyrimido[1,2-a]pyrimidine)]iridium(III) hexafluorophosphate dichloromethane'
_space_group_crystal_system orthorhombic
_space_group_IT_number 61
_space_group_name_Hall '-P 2ac 2ab'
_space_group_name_H-M_alt 'P b c a'
_symmetry_space_group_name_Hall '-P 2ac 2ab'
_symmetry_space_group_name_H-M 'P b c a'
_atom_sites_solution_hydrogens geom
_audit_creation_method SHELXL-2013
_audit_update_record
;
2014-07-21 deposited with the CCDC.
2015-07-31 downloaded from the CCDC.
;
_cell_angle_alpha 90
_cell_angle_beta 90
_cell_angle_gamma 90
_cell_formula_units_Z 8
_cell_length_a 10.9180(12)
_cell_length_b 16.0878(17)
_cell_length_c 39.160(4)
_cell_measurement_reflns_used 9449
_cell_measurement_temperature 100(2)
_cell_measurement_theta_max 60.04
_cell_measurement_theta_min 4.78
_cell_volume 6878.3(13)
_computing_cell_refinement 'Bruker SAINT'
_computing_data_collection 'Bruker APEX2'
_computing_data_reduction 'Bruker SAINT'
_computing_molecular_graphics 'Bruker SHELXTL'
_computing_publication_material 'Bruker SHELXTL'
_computing_structure_refinement 'SHELXL-2013 (Sheldrick, 2013)'
_computing_structure_solution 'SHELXS-97 (Sheldrick 2008)'
_diffrn_ambient_temperature 100(2)
_diffrn_measured_fraction_theta_full 0.997
_diffrn_measured_fraction_theta_max 0.991
_diffrn_measurement_device_type 'Bruker APEX-II CCD'
_diffrn_measurement_method '\f and \w scans'
_diffrn_radiation_type GaK\a
_diffrn_radiation_wavelength 1.34139
_diffrn_reflns_av_R_equivalents 0.0740
_diffrn_reflns_av_unetI/netI 0.0304
_diffrn_reflns_laue_measured_fraction_full 0.997
_diffrn_reflns_laue_measured_fraction_max 0.991
_diffrn_reflns_limit_h_max 10
_diffrn_reflns_limit_h_min -14
_diffrn_reflns_limit_k_max 20
_diffrn_reflns_limit_k_min -20
_diffrn_reflns_limit_l_max 49
_diffrn_reflns_limit_l_min -50
_diffrn_reflns_number 110188
_diffrn_reflns_point_group_measured_fraction_full 0.997
_diffrn_reflns_point_group_measured_fraction_max 0.991
_diffrn_reflns_theta_full 53.594
_diffrn_reflns_theta_max 60.085
_diffrn_reflns_theta_min 1.963
_exptl_absorpt_coefficient_mu 6.855
_exptl_absorpt_correction_type multi-scan
_exptl_absorpt_process_details 'SADABS-2012/1 (Bruker,2012)'
_exptl_crystal_colour orange
_exptl_crystal_density_diffrn 1.830
_exptl_crystal_description plate
_exptl_crystal_F_000 3728
_exptl_crystal_preparation Luminescent
_exptl_crystal_recrystallization_method 'Slow evaporation of dichloromethane solution of the title compound'
_exptl_crystal_size_max 0.120
_exptl_crystal_size_mid 0.040
_exptl_crystal_size_min 0.010
_exptl_transmission_factor_max 0.7517
_exptl_transmission_factor_min 0.5796
_refine_diff_density_max 3.228
_refine_diff_density_min -5.286
_refine_diff_density_rms 0.206
_refine_ls_extinction_coef .
_refine_ls_extinction_method none
_refine_ls_goodness_of_fit_ref 1.241
_refine_ls_hydrogen_treatment constr
_refine_ls_matrix_type full
_refine_ls_number_parameters 460
_refine_ls_number_reflns 7694
_refine_ls_number_restraints 0
_refine_ls_restrained_S_all 1.241
_refine_ls_R_factor_all 0.0843
_refine_ls_R_factor_gt 0.0787
_refine_ls_shift/su_max 0.001
_refine_ls_shift/su_mean 0.000
_refine_ls_structure_factor_coef Fsqd
_refine_ls_weighting_details 'w=1/[\s^2^(Fo^2^)+192.1591P] where P=(Fo^2^+2Fc^2^)/3'
_refine_ls_weighting_scheme calc
_refine_ls_wR_factor_gt 0.1849
_refine_ls_wR_factor_ref 0.1875
_reflns_Friedel_coverage 0.000
_reflns_friedel_fraction_full .
_reflns_friedel_fraction_max .
_reflns_number_gt 6939
_reflns_number_total 7694
_reflns_threshold_expression 'I > 2\s(I)'
_cod_data_source_file c5cc04069h2.cif
_cod_data_source_block Amn135_0m
_cod_depositor_comments
;
The following automatic conversions were performed:

'_chemical_melting_point' value 'not determined' was changed to '?' -
the value is undefined or not given.

Automatic conversion script
Id: cif_fix_values 3392 2015-05-12 13:50:21Z andrius 
;
_cod_original_cell_volume 6878.4(13)
_cod_database_code 7117730
_shelx_space_group_comment
; 
The symmetry employed for this shelxl refinement is uniquely defined 
by the following loop, which should always be used as a source of 
symmetry information in preference to the above space-group names. 
They are only intended as comments. 
;
_shelx_estimated_absorpt_t_min 0.493
_shelx_estimated_absorpt_t_max 0.935
_shelxl_version_number 2013-4

loop_
_space_group_symop_operation_xyz
'x, y, z'
'-x+1/2, -y, z+1/2'
'-x, y+1/2, -z+1/2'
'x+1/2, -y+1/2, -z'
'-x, -y, -z'
'x-1/2, y, -z-1/2'
'x, -y-1/2, z-1/2'
'-x-1/2, y-1/2, z'

loop_
_atom_site_label
_atom_site_type_symbol
_atom_site_fract_x
_atom_site_fract_y
_atom_site_fract_z
_atom_site_U_iso_or_equiv
_atom_site_adp_type
_atom_site_occupancy
_atom_site_site_symmetry_order
_atom_site_calc_flag
_atom_site_refinement_flags_posn
_atom_site_refinement_flags_adp
_atom_site_refinement_flags_occupancy
_atom_site_disorder_assembly
_atom_site_disorder_group
F5 F 0.4490(9) 0.8565(5) 0.3888(2) 0.066(2) Uani 1 1 d . . . . .
Ir1 Ir 0.02789(4) 0.66221(3) 0.34286(2) 0.02631(14) Uani 1 1 d . . . . .
Cl1 Cl 0.7938(5) 0.6195(3) 0.49175(15) 0.0917(15) Uani 1 1 d . . . . .
Cl2 Cl 0.5782(5) 0.5358(3) 0.46619(15) 0.0955(16) Uani 1 1 d . . . . .
P1 P 0.4429(3) 0.7935(2) 0.42031(9) 0.0428(7) Uani 1 1 d . . . . .
F1 F 0.4830(10) 0.8662(6) 0.4446(2) 0.082(3) Uani 1 1 d . . . . .
F2 F 0.4385(9) 0.7313(6) 0.4517(2) 0.071(3) Uani 1 1 d . . . . .
F3 F 0.3035(8) 0.8143(9) 0.4245(3) 0.105(4) Uani 1 1 d . . . . .
F4 F 0.4094(10) 0.7207(5) 0.3943(2) 0.080(3) Uani 1 1 d . . . . .
F6 F 0.5848(8) 0.7716(6) 0.4153(3) 0.077(3) Uani 1 1 d . . . . .
N1 N 0.1669(8) 0.7267(5) 0.3187(2) 0.0292(18) Uani 1 1 d . . . . .
N2 N -0.1187(7) 0.5968(5) 0.3609(2) 0.0249(17) Uani 1 1 d . . . . .
N3 N 0.1696(7) 0.5809(5) 0.3615(2) 0.0300(19) Uani 1 1 d . . . . .
N4 N 0.3742(10) 0.4894(6) 0.3819(3) 0.050(3) Uani 1 1 d . . . . .
N5 N 0.1158(9) 0.6002(6) 0.4199(2) 0.035(2) Uani 1 1 d . . . . .
N6 N 0.0559(10) 0.7126(6) 0.4518(3) 0.043(2) Uani 1 1 d . . . . .
N7 N 0.0473(8) 0.7202(5) 0.3916(2) 0.0306(19) Uani 1 1 d . . . . .
C1 C 0.0163(9) 0.6110(6) 0.2965(3) 0.029(2) Uani 1 1 d . . . . .
C2 C 0.0993(9) 0.6433(6) 0.2722(3) 0.031(2) Uani 1 1 d . . . . .
C3 C 0.1034(10) 0.6147(7) 0.2380(3) 0.035(2) Uani 1 1 d . . . . .
H3 H 0.1614 0.6369 0.2224 0.042 Uiso 1 1 calc R U . . .
C4 C 0.0227(11) 0.5543(8) 0.2277(3) 0.044(3) Uani 1 1 d . . . . .
H4 H 0.0248 0.5342 0.2049 0.053 Uiso 1 1 calc R U . . .
C5 C -0.0619(11) 0.5228(7) 0.2506(3) 0.040(3) Uani 1 1 d . . . . .
H5 H -0.1187 0.4819 0.2432 0.048 Uiso 1 1 calc R U . . .
C6 C -0.0653(10) 0.5500(7) 0.2843(3) 0.034(2) Uani 1 1 d . . . . .
H6 H -0.1241 0.5268 0.2994 0.040 Uiso 1 1 calc R U . . .
C7 C 0.1850(9) 0.7072(7) 0.2853(3) 0.033(2) Uani 1 1 d . . . . .
C8 C 0.2395(10) 0.7819(7) 0.3339(3) 0.034(2) Uani 1 1 d . . . . .
H8 H 0.2267 0.7949 0.3573 0.041 Uiso 1 1 calc R U . . .
C9 C 0.3336(11) 0.8209(7) 0.3163(3) 0.040(3) Uani 1 1 d . . . . .
H9 H 0.3843 0.8605 0.3274 0.048 Uiso 1 1 calc R U . . .
C10 C 0.3527(11) 0.8014(8) 0.2824(3) 0.045(3) Uani 1 1 d . . . . .
H10 H 0.4166 0.8278 0.2700 0.054 Uiso 1 1 calc R U . . .
C11 C 0.2790(10) 0.7439(8) 0.2666(3) 0.040(3) Uani 1 1 d . . . . .
H11 H 0.2920 0.7295 0.2434 0.048 Uiso 1 1 calc R U . . .
C12 C -0.1073(9) 0.7397(6) 0.3285(3) 0.026(2) Uani 1 1 d . . . . .
C13 C -0.2260(9) 0.7148(6) 0.3389(3) 0.029(2) Uani 1 1 d . . . . .
C14 C -0.3290(10) 0.7632(6) 0.3323(3) 0.033(2) Uani 1 1 d . . . . .
H14 H -0.4077 0.7449 0.3394 0.040 Uiso 1 1 calc R U . . .
C15 C -0.3166(10) 0.8377(7) 0.3153(3) 0.037(2) Uani 1 1 d . . . . .
H15 H -0.3865 0.8712 0.3110 0.044 Uiso 1 1 calc R U . . .
C16 C -0.2013(9) 0.8639(7) 0.3044(3) 0.033(2) Uani 1 1 d . . . . .
H16 H -0.1929 0.9149 0.2924 0.040 Uiso 1 1 calc R U . . .
C17 C -0.0983(9) 0.8153(6) 0.3111(3) 0.030(2) Uani 1 1 d . . . . .
H17 H -0.0202 0.8341 0.3037 0.036 Uiso 1 1 calc R U . . .
C18 C -0.2312(9) 0.6328(6) 0.3559(3) 0.028(2) Uani 1 1 d . . . . .
C19 C -0.1127(10) 0.5204(6) 0.3747(3) 0.032(2) Uani 1 1 d . . . . .
H19 H -0.0343 0.4964 0.3784 0.038 Uiso 1 1 calc R U . . .
C20 C -0.2146(10) 0.4753(7) 0.3837(3) 0.035(2) Uani 1 1 d . . . . .
H20 H -0.2071 0.4211 0.3930 0.043 Uiso 1 1 calc R U . . .
C21 C -0.3292(10) 0.5115(7) 0.3787(3) 0.038(2) Uani 1 1 d . . . . .
H21 H -0.4017 0.4823 0.3846 0.045 Uiso 1 1 calc R U . . .
C22 C -0.3364(9) 0.5908(7) 0.3649(3) 0.034(2) Uani 1 1 d . . . . .
H22 H -0.4140 0.6162 0.3616 0.041 Uiso 1 1 calc R U . . .
C23 C 0.1943(9) 0.5704(6) 0.3945(3) 0.031(2) Uani 1 1 d . . . . .
C24 C 0.3002(11) 0.5244(7) 0.4046(4) 0.044(3) Uani 1 1 d . . . . .
H24 H 0.3181 0.5187 0.4282 0.053 Uiso 1 1 calc R U . . .
C25 C 0.3433(9) 0.4965(8) 0.3494(4) 0.045(3) Uani 1 1 d . . . . .
H25 H 0.3899 0.4673 0.3328 0.054 Uiso 1 1 calc R U . . .
C26 C 0.2473(11) 0.5439(7) 0.3388(3) 0.042(3) Uani 1 1 d . . . . .
H26 H 0.2341 0.5513 0.3150 0.051 Uiso 1 1 calc R U . . .
C27 C 0.1101(14) 0.5553(8) 0.4524(3) 0.052(3) Uani 1 1 d . . . . .
H27A H 0.1457 0.4991 0.4496 0.062 Uiso 1 1 calc R U . . .
H27B H 0.0237 0.5490 0.4595 0.062 Uiso 1 1 calc R U . . .
C28 C 0.1797(17) 0.6020(9) 0.4790(4) 0.065(4) Uani 1 1 d . . . . .
H28A H 0.1756 0.5722 0.5011 0.078 Uiso 1 1 calc R U . . .
H28B H 0.2667 0.6071 0.4723 0.078 Uiso 1 1 calc R U . . .
C29 C 0.1235(16) 0.6861(9) 0.4824(4) 0.058(4) Uani 1 1 d . . . . .
H29A H 0.0668 0.6859 0.5021 0.070 Uiso 1 1 calc R U . . .
H29B H 0.1889 0.7270 0.4872 0.070 Uiso 1 1 calc R U . . .
C30 C -0.0128(14) 0.7912(8) 0.4580(3) 0.051(3) Uani 1 1 d . . . . .
H30A H 0.0444 0.8354 0.4654 0.061 Uiso 1 1 calc R U . . .
H30B H -0.0738 0.7826 0.4764 0.061 Uiso 1 1 calc R U . . .
C31 C -0.0772(12) 0.8172(7) 0.4254(3) 0.044(3) Uani 1 1 d . . . . .
H31A H -0.1053 0.8756 0.4271 0.053 Uiso 1 1 calc R U . . .
H31B H -0.1492 0.7813 0.4211 0.053 Uiso 1 1 calc R U . . .
C32 C 0.0155(11) 0.8082(7) 0.3964(3) 0.036(2) Uani 1 1 d . . . . .
H32A H -0.0197 0.8308 0.3751 0.044 Uiso 1 1 calc R U . . .
H32B H 0.0902 0.8404 0.4019 0.044 Uiso 1 1 calc R U . . .
C33 C 0.0729(10) 0.6825(7) 0.4199(3) 0.036(2) Uani 1 1 d . . . . .
C34 C 0.702(2) 0.6111(11) 0.4580(4) 0.103(8) Uani 1 1 d . . . . .
H34A H 0.7507 0.5927 0.4380 0.124 Uiso 1 1 calc R U . . .
H34B H 0.6665 0.6661 0.4526 0.124 Uiso 1 1 calc R U . . .

loop_
_atom_site_aniso_label
_atom_site_aniso_U_11
_atom_site_aniso_U_22
_atom_site_aniso_U_33
_atom_site_aniso_U_23
_atom_site_aniso_U_13
_atom_site_aniso_U_12
F5 0.088(6) 0.039(4) 0.070(5) 0.017(4) -0.020(5) -0.016(4)
Ir1 0.0187(2) 0.0226(2) 0.0375(2) 0.00318(18) 0.00067(16) 0.00007(16)
Cl1 0.083(3) 0.078(3) 0.114(4) 0.006(3) -0.019(3) 0.003(3)
Cl2 0.086(3) 0.077(3) 0.124(4) -0.011(3) -0.017(3) 0.000(3)
P1 0.0396(16) 0.0387(17) 0.0503(18) 0.0065(14) -0.0071(14) -0.0041(13)
F1 0.116(8) 0.056(5) 0.075(6) -0.020(5) -0.043(6) 0.016(5)
F2 0.071(6) 0.079(6) 0.062(5) 0.031(5) -0.001(4) -0.004(5)
F3 0.038(5) 0.167(12) 0.108(8) 0.045(8) 0.003(5) 0.020(6)
F4 0.115(8) 0.042(5) 0.081(6) 0.005(4) -0.036(6) -0.009(5)
F6 0.048(5) 0.085(7) 0.098(7) 0.020(6) 0.009(5) 0.010(5)
N1 0.022(4) 0.022(4) 0.044(5) 0.007(4) 0.003(4) -0.004(3)
N2 0.015(3) 0.015(4) 0.045(5) 0.006(3) -0.002(3) -0.005(3)
N3 0.018(4) 0.020(4) 0.052(5) 0.008(4) 0.001(4) -0.001(3)
N4 0.036(5) 0.031(5) 0.082(8) 0.013(5) 0.002(5) 0.003(4)
N5 0.035(5) 0.028(5) 0.042(5) 0.007(4) -0.003(4) 0.001(4)
N6 0.056(6) 0.032(5) 0.040(5) 0.008(4) 0.001(5) 0.008(5)
N7 0.024(4) 0.025(4) 0.042(5) 0.005(4) 0.001(4) -0.001(3)
C1 0.018(4) 0.028(5) 0.042(6) 0.002(4) 0.003(4) -0.002(4)
C2 0.026(5) 0.027(5) 0.039(5) 0.003(4) -0.004(4) 0.002(4)
C3 0.031(5) 0.030(6) 0.045(6) 0.001(5) 0.007(5) -0.002(4)
C4 0.035(6) 0.050(7) 0.046(7) -0.013(6) 0.002(5) 0.008(6)
C5 0.035(6) 0.031(6) 0.054(7) -0.009(5) -0.005(5) -0.004(5)
C6 0.026(5) 0.027(5) 0.048(6) -0.002(5) 0.002(5) 0.000(4)
C7 0.022(5) 0.034(6) 0.043(6) 0.005(5) 0.001(4) -0.001(4)
C8 0.023(5) 0.034(6) 0.045(6) -0.001(5) -0.001(4) -0.007(4)
C9 0.031(6) 0.033(6) 0.056(7) 0.004(5) 0.000(5) -0.010(5)
C10 0.032(6) 0.054(7) 0.050(7) 0.009(6) 0.004(5) -0.019(6)
C11 0.025(5) 0.051(7) 0.043(6) 0.007(5) 0.004(4) -0.008(5)
C12 0.025(5) 0.015(4) 0.039(5) 0.000(4) 0.000(4) 0.003(4)
C13 0.024(5) 0.020(5) 0.045(6) 0.003(4) 0.002(4) -0.003(4)
C14 0.027(5) 0.023(5) 0.051(6) 0.003(4) 0.002(5) -0.003(4)
C15 0.027(5) 0.032(5) 0.051(6) 0.006(5) -0.001(5) 0.006(5)
C16 0.026(5) 0.025(5) 0.049(6) 0.005(4) -0.002(4) 0.000(4)
C17 0.025(5) 0.023(5) 0.043(6) 0.002(4) -0.002(4) -0.002(4)
C18 0.018(4) 0.022(5) 0.043(6) 0.000(4) 0.002(4) -0.006(4)
C19 0.028(5) 0.018(5) 0.049(6) 0.005(4) 0.002(4) -0.003(4)
C20 0.027(5) 0.023(5) 0.056(7) 0.008(5) 0.000(5) -0.003(4)
C21 0.029(5) 0.030(6) 0.054(7) 0.005(5) 0.003(5) -0.008(5)
C22 0.018(4) 0.033(6) 0.051(6) 0.008(5) 0.002(4) -0.005(4)
C23 0.025(5) 0.016(4) 0.054(6) 0.004(4) -0.007(4) -0.001(4)
C24 0.036(6) 0.031(6) 0.065(8) 0.011(6) -0.007(6) 0.000(5)
C25 0.017(5) 0.037(6) 0.083(9) 0.010(6) 0.014(5) 0.000(4)
C26 0.031(6) 0.037(6) 0.059(7) 0.003(5) 0.008(5) 0.003(5)
C27 0.063(9) 0.036(7) 0.058(8) 0.016(6) -0.001(7) 0.003(6)
C28 0.092(12) 0.047(8) 0.055(8) 0.004(7) -0.027(8) 0.010(8)
C29 0.084(11) 0.044(8) 0.047(7) 0.003(6) -0.007(7) 0.012(7)
C30 0.068(9) 0.041(7) 0.043(7) 0.007(5) 0.009(6) 0.023(7)
C31 0.053(7) 0.020(5) 0.058(7) -0.003(5) 0.006(6) 0.004(5)
C32 0.042(6) 0.026(5) 0.041(6) 0.007(4) -0.004(5) 0.000(5)
C33 0.024(5) 0.036(6) 0.047(6) 0.005(5) 0.001(4) -0.005(4)
C34 0.21(3) 0.047(9) 0.052(9) -0.005(7) -0.009(13) -0.009(13)

loop_
_atom_type_symbol
_atom_type_description
_atom_type_scat_dispersion_real
_atom_type_scat_dispersion_imag
_atom_type_scat_source
C C 0.0150 0.0070 'International Tables Vol C Tables 4.2.6.8 and 6.1.1.4'
H H 0.0000 0.0000 'International Tables Vol C Tables 4.2.6.8 and 6.1.1.4'
N N 0.0250 0.0140 'International Tables Vol C Tables 4.2.6.8 and 6.1.1.4'
F F 0.0600 0.0410 'International Tables Vol C Tables 4.2.6.8 and 6.1.1.4'
P P 0.2600 0.3350 'International Tables Vol C Tables 4.2.6.8 and 6.1.1.4'
Ir Ir -5.4390 5.4710 'International Tables Vol C Tables 4.2.6.8 and 6.1.1.4'
Cl Cl 0.3281 0.5435 'International Tables Vol C Tables 4.2.6.8 and 6.1.1.4'
O O 0.0389 0.0241 'International Tables Vol C Tables 4.2.6.8 and 6.1.1.4'

loop_
_geom_angle_atom_site_label_1
_geom_angle_atom_site_label_2
_geom_angle_atom_site_label_3
_geom_angle
_geom_angle_site_symmetry_1
_geom_angle_site_symmetry_3
C1 Ir1 C12 87.4(4) . .
C1 Ir1 N2 92.9(4) . .
C12 Ir1 N2 80.8(4) . .
C1 Ir1 N1 80.6(4) . .
C12 Ir1 N1 95.7(4) . .
N2 Ir1 N1 172.9(3) . .
C1 Ir1 N7 177.4(4) . .
C12 Ir1 N7 93.0(4) . .
N2 Ir1 N7 89.7(3) . .
N1 Ir1 N7 96.7(3) . .
C1 Ir1 N3 95.9(4) . .
C12 Ir1 N3 176.4(4) . .
N2 Ir1 N3 97.7(3) . .
N1 Ir1 N3 86.1(3) . .
N7 Ir1 N3 83.8(3) . .
F3 P1 F1 92.8(7) . .
F3 P1 F2 91.5(6) . .
F1 P1 F2 90.5(5) . .
F3 P1 F4 90.1(7) . .
F1 P1 F4 176.5(7) . .
F2 P1 F4 91.4(5) . .
F3 P1 F5 89.2(6) . .
F1 P1 F5 89.0(5) . .
F2 P1 F5 179.2(6) . .
F4 P1 F5 89.0(5) . .
F3 P1 F6 178.9(7) . .
F1 P1 F6 88.1(6) . .
F2 P1 F6 89.1(5) . .
F4 P1 F6 89.0(6) . .
F5 P1 F6 90.3(5) . .
C8 N1 C7 119.9(9) . .
C8 N1 Ir1 124.5(7) . .
C7 N1 Ir1 115.6(7) . .
C19 N2 C18 119.1(8) . .
C19 N2 Ir1 124.9(7) . .
C18 N2 Ir1 115.8(6) . .
C23 N3 C26 116.7(9) . .
C23 N3 Ir1 123.4(7) . .
C26 N3 Ir1 119.5(8) . .
C25 N4 C24 117.0(11) . .
C23 N5 C33 121.8(9) . .
C23 N5 C27 118.3(10) . .
C33 N5 C27 116.9(10) . .
C33 N6 C29 125.4(11) . .
C33 N6 C30 121.6(10) . .
C29 N6 C30 111.5(10) . .
C33 N7 C32 113.2(9) . .
C33 N7 Ir1 125.5(8) . .
C32 N7 Ir1 120.8(7) . .
C6 C1 C2 115.6(10) . .
C6 C1 Ir1 129.5(8) . .
C2 C1 Ir1 114.8(7) . .
C1 C2 C3 122.5(10) . .
C1 C2 C7 115.3(9) . .
C3 C2 C7 122.2(10) . .
C4 C3 C2 119.1(10) . .
C4 C3 H3 120.4 . .
C2 C3 H3 120.4 . .
C3 C4 C5 119.9(11) . .
C3 C4 H4 120.1 . .
C5 C4 H4 120.1 . .
C4 C5 C6 121.2(11) . .
C4 C5 H5 119.4 . .
C6 C5 H5 119.4 . .
C5 C6 C1 121.6(10) . .
C5 C6 H6 119.2 . .
C1 C6 H6 119.2 . .
N1 C7 C11 120.9(10) . .
N1 C7 C2 113.7(9) . .
C11 C7 C2 125.4(11) . .
N1 C8 C9 121.3(11) . .
N1 C8 H8 119.4 . .
C9 C8 H8 119.4 . .
C10 C9 C8 119.2(11) . .
C10 C9 H9 120.4 . .
C8 C9 H9 120.4 . .
C11 C10 C9 119.8(11) . .
C11 C10 H10 120.1 . .
C9 C10 H10 120.1 . .
C10 C11 C7 118.9(11) . .
C10 C11 H11 120.6 . .
C7 C11 H11 120.6 . .
C17 C12 C13 116.8(9) . .
C17 C12 Ir1 128.6(8) . .
C13 C12 Ir1 114.6(7) . .
C14 C13 C12 121.9(9) . .
C14 C13 C18 123.5(9) . .
C12 C13 C18 114.6(9) . .
C15 C14 C13 119.8(10) . .
C15 C14 H14 120.1 . .
C13 C14 H14 120.1 . .
C14 C15 C16 120.0(10) . .
C14 C15 H15 120.0 . .
C16 C15 H15 120.0 . .
C17 C16 C15 120.1(10) . .
C17 C16 H16 120.0 . .
C15 C16 H16 120.0 . .
C16 C17 C12 121.5(10) . .
C16 C17 H17 119.2 . .
C12 C17 H17 119.2 . .
N2 C18 C22 120.2(9) . .
N2 C18 C13 114.0(8) . .
C22 C18 C13 125.8(9) . .
N2 C19 C20 123.1(10) . .
N2 C19 H19 118.5 . .
C20 C19 H19 118.5 . .
C19 C20 C21 118.1(10) . .
C19 C20 H20 121.0 . .
C21 C20 H20 121.0 . .
C22 C21 C20 119.3(10) . .
C22 C21 H21 120.4 . .
C20 C21 H21 120.4 . .
C18 C22 C21 120.3(10) . .
C18 C22 H22 119.9 . .
C21 C22 H22 119.9 . .
N3 C23 N5 121.5(9) . .
N3 C23 C24 119.9(11) . .
N5 C23 C24 118.5(11) . .
N4 C24 C23 121.8(12) . .
N4 C24 H24 119.1 . .
C23 C24 H24 119.1 . .
N4 C25 C26 122.6(12) . .
N4 C25 H25 118.7 . .
C26 C25 H25 118.7 . .
C25 C26 N3 121.7(12) . .
C25 C26 H26 119.2 . .
N3 C26 H26 119.2 . .
N5 C27 C28 109.7(11) . .
N5 C27 H27A 109.7 . .
C28 C27 H27A 109.7 . .
N5 C27 H27B 109.7 . .
C28 C27 H27B 109.7 . .
H27A C27 H27B 108.2 . .
C29 C28 C27 108.0(12) . .
C29 C28 H28A 110.1 . .
C27 C28 H28A 110.1 . .
C29 C28 H28B 110.1 . .
C27 C28 H28B 110.1 . .
H28A C28 H28B 108.4 . .
N6 C29 C28 113.5(11) . .
N6 C29 H29A 108.9 . .
C28 C29 H29A 108.9 . .
N6 C29 H29B 108.9 . .
C28 C29 H29B 108.9 . .
H29A C29 H29B 107.7 . .
N6 C30 C31 109.3(10) . .
N6 C30 H30A 109.8 . .
C31 C30 H30A 109.8 . .
N6 C30 H30B 109.8 . .
C31 C30 H30B 109.8 . .
H30A C30 H30B 108.3 . .
C30 C31 C32 107.0(10) . .
C30 C31 H31A 110.3 . .
C32 C31 H31A 110.3 . .
C30 C31 H31B 110.3 . .
C32 C31 H31B 110.3 . .
H31A C31 H31B 108.6 . .
N7 C32 C31 110.1(9) . .
N7 C32 H32A 109.6 . .
C31 C32 H32A 109.6 . .
N7 C32 H32B 109.6 . .
C31 C32 H32B 109.6 . .
H32A C32 H32B 108.2 . .
N7 C33 N6 126.3(11) . .
N7 C33 N5 121.1(11) . .
N6 C33 N5 112.5(10) . .
Cl1 C34 Cl2 110.8(10) . .
Cl1 C34 H34A 109.5 . .
Cl2 C34 H34A 109.5 . .
Cl1 C34 H34B 109.5 . .
Cl2 C34 H34B 109.5 . .
H34A C34 H34B 108.1 . .

loop_
_geom_bond_atom_site_label_1
_geom_bond_atom_site_label_2
_geom_bond_distance
_geom_bond_site_symmetry_2
F5 P1 1.597(8) .
Ir1 C1 1.998(11) .
Ir1 C12 2.012(9) .
Ir1 N2 2.041(8) .
Ir1 N1 2.068(8) .
Ir1 N7 2.135(9) .
Ir1 N3 2.152(8) .
Cl1 C34 1.66(2) .
Cl2 C34 1.85(2) .
P1 F3 1.567(9) .
P1 F1 1.571(9) .
P1 F2 1.586(8) .
P1 F4 1.595(9) .
P1 F6 1.601(9) .
N1 C8 1.332(13) .
N1 C7 1.360(14) .
N2 C19 1.345(12) .
N2 C18 1.372(12) .
N3 C23 1.334(14) .
N3 C26 1.365(14) .
N4 C25 1.321(18) .
N4 C24 1.326(17) .
N5 C23 1.396(14) .
N5 C33 1.404(14) .
N5 C27 1.464(15) .
N6 C33 1.354(15) .
N6 C29 1.470(16) .
N6 C30 1.490(15) .
N7 C33 1.293(14) .
N7 C32 1.470(14) .
C1 C6 1.409(14) .
C1 C2 1.415(14) .
C2 C3 1.417(15) .
C2 C7 1.481(15) .
C3 C4 1.371(16) .
C3 H3 0.9500 .
C4 C5 1.385(17) .
C4 H4 0.9500 .
C5 C6 1.388(16) .
C5 H5 0.9500 .
C6 H6 0.9500 .
C7 C11 1.391(14) .
C8 C9 1.387(15) .
C8 H8 0.9500 .
C9 C10 1.379(17) .
C9 H9 0.9500 .
C10 C11 1.372(17) .
C10 H10 0.9500 .
C11 H11 0.9500 .
C12 C17 1.398(13) .
C12 C13 1.416(13) .
C13 C14 1.392(14) .
C13 C18 1.479(13) .
C14 C15 1.377(15) .
C14 H14 0.9500 .
C15 C16 1.394(15) .
C15 H15 0.9500 .
C16 C17 1.394(14) .
C16 H16 0.9500 .
C17 H17 0.9500 .
C18 C22 1.378(13) .
C19 C20 1.374(14) .
C19 H19 0.9500 .
C20 C21 1.395(15) .
C20 H20 0.9500 .
C21 C22 1.387(15) .
C21 H21 0.9500 .
C22 H22 0.9500 .
C23 C24 1.428(15) .
C24 H24 0.9500 .
C25 C26 1.361(16) .
C25 H25 0.9500 .
C26 H26 0.9500 .
C27 C28 1.49(2) .
C27 H27A 0.9900 .
C27 H27B 0.9900 .
C28 C29 1.491(19) .
C28 H28A 0.9900 .
C28 H28B 0.9900 .
C29 H29A 0.9900 .
C29 H29B 0.9900 .
C30 C31 1.517(18) .
C30 H30A 0.9900 .
C30 H30B 0.9900 .
C31 C32 1.526(17) .
C31 H31A 0.9900 .
C31 H31B 0.9900 .
C32 H32A 0.9900 .
C32 H32B 0.9900 .
C34 H34A 0.9900 .
C34 H34B 0.9900 .

loop_
_geom_hbond_atom_site_label_D
_geom_hbond_atom_site_label_H
_geom_hbond_atom_site_label_A
_geom_hbond_distance_DH
_geom_hbond_distance_HA
_geom_hbond_distance_DA
_geom_hbond_angle_DHA
_geom_hbond_site_symmetry_A
C34 H34B F6 0.99 2.41 3.33(2) 154.7 .
C32 H32B N4 0.99 2.55 3.205(15) 123.4 8_665
C32 H32B F3 0.99 2.53 3.332(15) 138.5 .
C29 H29B Cl1 0.99 2.84 3.777(17) 157.5 4_466
C29 H29A F1 0.99 2.43 3.351(18) 155.2 4_466
C27 H27A F1 0.99 2.57 3.222(16) 123.7 8_655
C19 H19 N3 0.95 2.69 3.273(13) 120.2 .
C19 H19 F5 0.95 2.47 3.232(13) 137.3 8_655
C9 H9 F5 0.95 2.51 3.161(15) 126.0 .
C8 H8 N7 0.95 2.66 3.239(14) 119.8 .
C34 H34B F6 0.99 2.41 3.33(2) 154.7 .
C32 H32B N4 0.99 2.55 3.205(15) 123.4 8_665
C32 H32B F3 0.99 2.53 3.332(15) 138.5 .
C29 H29B Cl1 0.99 2.84 3.777(17) 157.5 4_466
C29 H29A F1 0.99 2.43 3.351(18) 155.2 4_466
C27 H27A F1 0.99 2.57 3.222(16) 123.7 8_655
C19 H19 N3 0.95 2.69 3.273(13) 120.2 .
C19 H19 F5 0.95 2.47 3.232(13) 137.3 8_655
C9 H9 F5 0.95 2.51 3.161(15) 126.0 .
C8 H8 N7 0.95 2.66 3.239(14) 119.8 .
C34 H34B F6 0.99 2.41 3.33(2) 154.7 .
C34 H34B F2 0.99 2.70 3.48(3) 135.5 .
C27 H27A F1 0.99 2.57 3.222(16) 123.7 8_655
C19 H19 F5 0.95 2.47 3.232(13) 137.3 8_655
C29 H29A F1 0.99 2.43 3.351(18) 155.2 4_466
C29 H29B Cl1 0.99 2.84 3.777(17) 157.5 4_466
C32 H32B F3 0.99 2.53 3.332(15) 138.5 .
C32 H32B N4 0.99 2.55 3.205(15) 123.4 8_665
C9 H9 F5 0.95 2.51 3.161(15) 126.0 .
C8 H8 N7 0.95 2.66 3.239(14) 119.8 .
C8 H8 N7 0.95 2.66 3.239(14) 119.8 .
C9 H9 F5 0.95 2.51 3.161(15) 126.0 .
C19 H19 F5 0.95 2.47 3.232(13) 137.3 8_655
C19 H19 N3 0.95 2.69 3.273(13) 120.2 .
C27 H27A F1 0.99 2.57 3.222(16) 123.7 8_655
C29 H29A F1 0.99 2.43 3.351(18) 155.2 4_466
C29 H29B Cl1 0.99 2.84 3.777(17) 157.5 4_466
C32 H32B F3 0.99 2.53 3.332(15) 138.5 .
C32 H32B N4 0.99 2.55 3.205(15) 123.4 8_665
C34 H34B F6 0.99 2.41 3.33(2) 154.7 .
C8 H8 N7 0.95 2.66 3.239(14) 119.8 .
C9 H9 F5 0.95 2.51 3.161(15) 126.0 .
C19 H19 F5 0.95 2.47 3.232(13) 137.3 8_655
C19 H19 N3 0.95 2.69 3.273(13) 120.2 .
C27 H27A F1 0.99 2.57 3.222(16) 123.7 8_655
C29 H29A F1 0.99 2.43 3.351(18) 155.2 4_466
C29 H29B Cl1 0.99 2.84 3.777(17) 157.5 4_466
C32 H32B F3 0.99 2.53 3.332(15) 138.5 .
C32 H32B N4 0.99 2.55 3.205(15) 123.4 8_665
C34 H34B F6 0.99 2.41 3.33(2) 154.7 .

loop_
_geom_torsion_atom_site_label_1
_geom_torsion_atom_site_label_2
_geom_torsion_atom_site_label_3
_geom_torsion_atom_site_label_4
_geom_torsion
_geom_torsion_site_symmetry_1
_geom_torsion_site_symmetry_2
_geom_torsion_site_symmetry_3
_geom_torsion_site_symmetry_4
C6 C1 C2 C3 -1.9(15) . . . .
Ir1 C1 C2 C3 -179.6(8) . . . .
C6 C1 C2 C7 -179.8(9) . . . .
Ir1 C1 C2 C7 2.5(12) . . . .
C1 C2 C3 C4 1.2(16) . . . .
C7 C2 C3 C4 178.9(10) . . . .
C2 C3 C4 C5 0.5(17) . . . .
C3 C4 C5 C6 -1.3(18) . . . .
C4 C5 C6 C1 0.4(18) . . . .
C2 C1 C6 C5 1.1(15) . . . .
Ir1 C1 C6 C5 178.4(9) . . . .
C8 N1 C7 C11 0.2(16) . . . .
Ir1 N1 C7 C11 -177.4(8) . . . .
C8 N1 C7 C2 178.4(9) . . . .
Ir1 N1 C7 C2 0.8(11) . . . .
C1 C2 C7 N1 -2.2(13) . . . .
C3 C2 C7 N1 179.9(10) . . . .
C1 C2 C7 C11 176.0(11) . . . .
C3 C2 C7 C11 -1.9(17) . . . .
C7 N1 C8 C9 0.5(16) . . . .
Ir1 N1 C8 C9 177.9(8) . . . .
N1 C8 C9 C10 -0.5(18) . . . .
C8 C9 C10 C11 -0.2(19) . . . .
C9 C10 C11 C7 0.9(19) . . . .
N1 C7 C11 C10 -0.9(17) . . . .
C2 C7 C11 C10 -178.9(11) . . . .
C17 C12 C13 C14 -0.1(16) . . . .
Ir1 C12 C13 C14 177.3(9) . . . .
C17 C12 C13 C18 177.5(9) . . . .
Ir1 C12 C13 C18 -5.1(12) . . . .
C12 C13 C14 C15 -0.4(17) . . . .
C18 C13 C14 C15 -177.8(10) . . . .
C13 C14 C15 C16 0.9(18) . . . .
C14 C15 C16 C17 -0.9(18) . . . .
C15 C16 C17 C12 0.5(17) . . . .
C13 C12 C17 C16 0.0(16) . . . .
Ir1 C12 C17 C16 -177.0(8) . . . .
C19 N2 C18 C22 -0.1(15) . . . .
Ir1 N2 C18 C22 175.3(8) . . . .
C19 N2 C18 C13 -177.0(9) . . . .
Ir1 N2 C18 C13 -1.6(11) . . . .
C14 C13 C18 N2 -178.1(10) . . . .
C12 C13 C18 N2 4.4(13) . . . .
C14 C13 C18 C22 5.2(18) . . . .
C12 C13 C18 C22 -172.4(11) . . . .
C18 N2 C19 C20 1.0(16) . . . .
Ir1 N2 C19 C20 -173.9(9) . . . .
N2 C19 C20 C21 -1.1(18) . . . .
C19 C20 C21 C22 0.2(18) . . . .
N2 C18 C22 C21 -0.8(17) . . . .
C13 C18 C22 C21 175.8(11) . . . .
C20 C21 C22 C18 0.7(18) . . . .
C26 N3 C23 N5 -175.0(9) . . . .
Ir1 N3 C23 N5 11.6(13) . . . .
C26 N3 C23 C24 1.9(14) . . . .
Ir1 N3 C23 C24 -171.5(7) . . . .
C33 N5 C23 N3 -50.2(14) . . . .
C27 N5 C23 N3 149.9(11) . . . .
C33 N5 C23 C24 132.8(11) . . . .
C27 N5 C23 C24 -27.1(15) . . . .
C25 N4 C24 C23 -2.3(17) . . . .
N3 C23 C24 N4 -1.8(16) . . . .
N5 C23 C24 N4 175.3(10) . . . .
C24 N4 C25 C26 6.3(18) . . . .
N4 C25 C26 N3 -6.3(19) . . . .
C23 N3 C26 C25 1.9(16) . . . .
Ir1 N3 C26 C25 175.5(9) . . . .
C23 N5 C27 C28 103.8(13) . . . .
C33 N5 C27 C28 -57.1(15) . . . .
N5 C27 C28 C29 59.3(17) . . . .
C33 N6 C29 C28 -22(2) . . . .
C30 N6 C29 C28 172.1(14) . . . .
C27 C28 C29 N6 -23.3(19) . . . .
C33 N6 C30 C31 11.4(17) . . . .
C29 N6 C30 C31 178.1(12) . . . .
N6 C30 C31 C32 -45.5(14) . . . .
C33 N7 C32 C31 -47.5(13) . . . .
Ir1 N7 C32 C31 125.1(9) . . . .
C30 C31 C32 N7 65.8(12) . . . .
C32 N7 C33 N6 10.0(16) . . . .
Ir1 N7 C33 N6 -162.2(9) . . . .
C32 N7 C33 N5 -174.3(9) . . . .
Ir1 N7 C33 N5 13.5(14) . . . .
C29 N6 C33 N7 -155.9(12) . . . .
C30 N6 C33 N7 8.9(19) . . . .
C29 N6 C33 N5 28.1(17) . . . .
C30 N6 C33 N5 -167.1(11) . . . .
C23 N5 C33 N7 36.2(15) . . . .
C27 N5 C33 N7 -163.6(11) . . . .
C23 N5 C33 N6 -147.5(10) . . . .
C27 N5 C33 N6 12.7(14) . . . .
